data_1507083
loop_
_publ_author_name
'Sakurai, Rumiko'
'Suzuki, Shuji'
'Hashimoto, Junichi'
'Baba, Manabu'
'Itoh, Osamu'
'Uchida, Akira'
'Hattori, Tetsutaro'
'Miyano, Sotaro'
'Yamaura, Masanori'

_publ_section_title
;
 Epimerization of diastereomeric alpha-amino nitriles to single
 stereoisomers in the solid state.
;
_journal_issue 13
_journal_name_full 'Organic letters'
_journal_page_first 2241
_journal_page_last 2244
_journal_paper_doi 10.1021/ol049256q
_journal_volume 6
_journal_year 2004
_chemical_formula_moiety 'C17 H16 N2 O'
_chemical_formula_sum 'C17 H16 N2 O'
_chemical_formula_weight 264.32
_chemical_name_systematic
;  
 ?  
;
_space_group_IT_number 4
_symmetry_cell_setting monoclinic
_symmetry_space_group_name_Hall 'P 2yb'
_symmetry_space_group_name_H-M 'P 1 21 1'
_atom_sites_solution_hydrogens geom
_atom_sites_solution_primary direct
_atom_sites_solution_secondary difmap
_audit_creation_method SHELXL-97
_cell_angle_alpha 90.00
_cell_angle_beta 109.070(12)
_cell_angle_gamma 90.00
_cell_formula_units_Z 2
_cell_length_a 10.9347(14)
_cell_length_b 5.099(3)
_cell_length_c 13.547(2)
_cell_measurement_reflns_used 16
_cell_measurement_temperature 293(2)
_cell_measurement_theta_max 25.70
_cell_measurement_theta_min 10.78
_cell_volume 713.9(4)
_computing_cell_refinement
; 
MSC/AFC Diffractometer Control Software 
;
_computing_data_collection
;MSC/AFC Diffractometer Control Software 
(Molecular Structure Corporation, 1996) 
;
_computing_data_reduction 'TEXSAN     (Molecular Structure Corporation, 2000)'
_computing_molecular_graphics 'PLATON (Spek, 2001) and ORTEPIII (Burnett et al., 1996)'
_computing_publication_material 'SHELXL97, PLATON and PARST (Nardelli, 1995)'
_computing_structure_refinement 'SHELXL97 (Sheldrick, 1997)'
_computing_structure_solution 'SIR92 (Altomare et al., 1994)'
_diffrn_ambient_temperature 298(2)
_diffrn_measured_fraction_theta_full 0.982
_diffrn_measured_fraction_theta_max 0.982
_diffrn_measurement_device_type 'Rigaku AFC6R'
_diffrn_measurement_method '2\q/\w scans'
_diffrn_radiation_monochromator graphite
_diffrn_radiation_source 'fine-focus rotating anode'
_diffrn_radiation_type CuK\a
_diffrn_radiation_wavelength 1.54178
_diffrn_reflns_av_R_equivalents 0.0275
_diffrn_reflns_av_sigmaI/netI 0.0776
_diffrn_reflns_limit_h_max 13
_diffrn_reflns_limit_h_min -7
_diffrn_reflns_limit_k_max 6
_diffrn_reflns_limit_k_min 0
_diffrn_reflns_limit_l_max 15
_diffrn_reflns_limit_l_min -16
_diffrn_reflns_number 1952
_diffrn_reflns_theta_full 75.04
_diffrn_reflns_theta_max 75.04
_diffrn_reflns_theta_min 3.45
_diffrn_standards_decay_% none
_diffrn_standards_interval_count 150
_diffrn_standards_number 3
_exptl_absorpt_coefficient_mu 0.613
_exptl_absorpt_correction_T_max 0.999
_exptl_absorpt_correction_T_min 0.974
_exptl_absorpt_correction_type psi-scan
_exptl_crystal_colour colorless
_exptl_crystal_density_diffrn 1.230
_exptl_crystal_density_method 'not measured'
_exptl_crystal_description needle
_exptl_crystal_F_000 280
_exptl_crystal_size_max 0.35
_exptl_crystal_size_mid 0.05
_exptl_crystal_size_min 0.05
_refine_diff_density_max 0.147
_refine_diff_density_min -0.133
_refine_diff_density_rms 0.036
_refine_ls_abs_structure_details 'Flack H D (1983), Acta Cryst. A39, 876-881'
_refine_ls_abs_structure_Flack -0.2(9)
_refine_ls_extinction_coef 0.0083(13)
_refine_ls_extinction_expression Fc^*^=kFc[1+0.001xFc^2^\l^3^/sin(2\q)]^-1/4^
_refine_ls_extinction_method SHELXL
_refine_ls_goodness_of_fit_ref 1.012
_refine_ls_hydrogen_treatment mixed
_refine_ls_matrix_type full
_refine_ls_number_parameters 187
_refine_ls_number_reflns 1614
_refine_ls_number_restraints 2
_refine_ls_restrained_S_all 1.012
_refine_ls_R_factor_all 0.1230
_refine_ls_R_factor_gt 0.0496
_refine_ls_shift/su_max 0.005
_refine_ls_shift/su_mean 0.000
_refine_ls_structure_factor_coef Fsqd
_refine_ls_weighting_details 'w=1/[\s^2^(Fo^2^)+(0.0381P)^2^+0.1347P] where P=(Fo^2^+2Fc^2^)/3'
_refine_ls_weighting_scheme calc
_refine_ls_wR_factor_gt 0.0987
_refine_ls_wR_factor_ref 0.1292
_reflns_number_gt 930
_reflns_number_total 1614
_reflns_threshold_expression I>2\s(I)
_cod_data_source_file ol049256qsi20040422_101348.cif
_cod_data_source_block R-1a
_cod_original_cell_volume 713.8(4)
_cod_original_sg_symbol_H-M 'P 21'
_cod_database_code 1507083

loop_
_symmetry_equiv_pos_as_xyz
'x, y, z'
'-x, y+1/2, -z'

loop_
_atom_site_label
_atom_site_type_symbol
_atom_site_fract_x
_atom_site_fract_y
_atom_site_fract_z
_atom_site_U_iso_or_equiv
_atom_site_adp_type
_atom_site_occupancy
_atom_site_calc_flag
_atom_site_refinement_flags
O1 O 0.1018(3) 0.8753 0.1585(2) 0.0650(10) Uani 1 d D
H1 H 0.037(3) 0.900(12) 0.108(2) 0.078 Uiso 1 d D
N1 N 0.3190(3) 0.5868(12) 0.2606(3) 0.0484(10) Uani 1 d D
H1A H 0.317(4) 0.727(6) 0.225(3) 0.058 Uiso 1 d D
N2 N 0.1483(4) 0.3657(17) 0.0095(3) 0.0928(18) Uani 1 d .
C1 C 0.2084(3) 0.5905(13) 0.2984(3) 0.0455(11) Uani 1 d .
H1B H 0.2001 0.4163 0.3261 0.055 Uiso 1 calc R
C2 C 0.0764(4) 0.6671(14) 0.2187(3) 0.0523(12) Uani 1 d .
H2 H 0.0335 0.5184 0.1753 0.063 Uiso 1 calc R
C3 C 0.0005(4) 0.7684(14) 0.2876(4) 0.0667(16) Uani 1 d .
H3A H -0.0633 0.8974 0.2507 0.080 Uiso 1 calc R
H3B H -0.0430 0.6259 0.3100 0.080 Uiso 1 calc R
C4 C 0.1019(4) 0.8900(13) 0.3788(3) 0.0522(12) Uani 1 d .
C5 C 0.2232(4) 0.7891(13) 0.3839(3) 0.0461(12) Uani 1 d .
C6 C 0.3325(4) 0.8723(16) 0.4612(3) 0.0665(15) Uani 1 d .
H6 H 0.4133 0.8058 0.4657 0.080 Uiso 1 calc R
C7 C 0.3202(5) 1.0567(17) 0.5321(4) 0.0779(19) Uani 1 d .
H7 H 0.3937 1.1131 0.5850 0.094 Uiso 1 calc R
C8 C 0.2011(6) 1.1587(17) 0.5260(4) 0.0835(18) Uani 1 d .
H8 H 0.1951 1.2853 0.5736 0.100 Uiso 1 calc R
C9 C 0.0922(5) 1.0738(15) 0.4502(4) 0.0665(15) Uani 1 d .
H9 H 0.0116 1.1400 0.4468 0.080 Uiso 1 calc R
C10 C 0.3251(4) 0.3618(15) 0.1948(3) 0.0518(12) Uani 1 d .
H10 H 0.3139 0.2019 0.2311 0.062 Uiso 1 calc R
C11 C 0.2236(4) 0.3635(17) 0.0897(4) 0.0628(14) Uani 1 d .
C12 C 0.4578(4) 0.3502(14) 0.1811(3) 0.0468(11) Uani 1 d .
C13 C 0.4916(5) 0.5165(16) 0.1152(4) 0.0802(19) Uani 1 d .
H13 H 0.4320 0.6386 0.0764 0.096 Uiso 1 calc R
C14 C 0.6136(6) 0.5049(18) 0.1057(5) 0.095(2) Uani 1 d .
H14 H 0.6352 0.6201 0.0608 0.114 Uiso 1 calc R
C15 C 0.7011(5) 0.3304(18) 0.1603(5) 0.091(2) Uani 1 d .
H15 H 0.7836 0.3245 0.1546 0.110 Uiso 1 calc R
C16 C 0.6663(5) 0.163(2) 0.2239(5) 0.119(3) Uani 1 d .
H16 H 0.7257 0.0383 0.2610 0.143 Uiso 1 calc R
C17 C 0.5455(5) 0.1705(17) 0.2355(4) 0.087(2) Uani 1 d .
H17 H 0.5245 0.0536 0.2801 0.104 Uiso 1 calc R

loop_
_atom_site_aniso_label
_atom_site_aniso_U_11
_atom_site_aniso_U_22
_atom_site_aniso_U_33
_atom_site_aniso_U_23
_atom_site_aniso_U_13
_atom_site_aniso_U_12
O1 0.0510(18) 0.082(3) 0.0533(19) 0.016(2) 0.0055(14) 0.001(2)
N1 0.0387(18) 0.053(3) 0.052(2) -0.003(2) 0.0140(17) -0.001(2)
N2 0.064(3) 0.142(5) 0.060(2) -0.028(4) 0.003(2) -0.010(4)
C1 0.038(2) 0.049(3) 0.051(2) 0.010(3) 0.0177(19) -0.001(2)
C2 0.035(2) 0.063(3) 0.060(3) 0.000(3) 0.0181(19) -0.010(2)
C3 0.042(2) 0.080(4) 0.080(3) 0.004(3) 0.024(2) -0.004(3)
C4 0.051(2) 0.055(3) 0.058(3) 0.002(3) 0.027(2) -0.003(3)
C5 0.046(2) 0.050(3) 0.045(2) 0.007(2) 0.0200(19) -0.005(2)
C6 0.055(3) 0.091(4) 0.051(2) -0.005(4) 0.014(2) -0.004(3)
C7 0.080(4) 0.106(5) 0.051(3) -0.013(4) 0.026(3) -0.023(4)
C8 0.099(4) 0.092(5) 0.075(4) -0.024(4) 0.049(3) -0.010(4)
C9 0.071(3) 0.067(4) 0.077(3) -0.009(3) 0.045(3) -0.008(3)
C10 0.046(2) 0.053(3) 0.051(2) -0.007(3) 0.0091(19) -0.004(3)
C11 0.045(2) 0.080(4) 0.061(3) -0.022(4) 0.015(2) -0.011(3)
C12 0.042(2) 0.049(3) 0.048(2) -0.008(3) 0.0124(18) 0.006(3)
C13 0.065(3) 0.100(5) 0.085(4) 0.026(4) 0.037(3) 0.014(4)
C14 0.079(4) 0.120(6) 0.103(5) 0.013(5) 0.053(4) -0.004(4)
C15 0.051(3) 0.126(6) 0.107(5) -0.026(5) 0.039(3) -0.004(4)
C16 0.051(3) 0.158(8) 0.143(6) 0.033(7) 0.023(4) 0.041(5)
C17 0.061(3) 0.091(5) 0.101(4) 0.025(4) 0.018(3) 0.016(4)

loop_
_atom_type_symbol
_atom_type_description
_atom_type_scat_dispersion_real
_atom_type_scat_dispersion_imag
_atom_type_scat_source
C C 0.0181 0.0091 'International Tables Vol C Tables 4.2.6.8 and 6.1.1.4'
H H 0.0000 0.0000 'International Tables Vol C Tables 4.2.6.8 and 6.1.1.4'
O O 0.0492 0.0322 'International Tables Vol C Tables 4.2.6.8 and 6.1.1.4'
N N 0.0311 0.0180 'International Tables Vol C Tables 4.2.6.8 and 6.1.1.4'

loop_
_geom_angle_atom_site_label_1
_geom_angle_atom_site_label_2
_geom_angle_atom_site_label_3
_geom_angle
C1 N1 C10 115.5(4)
N1 C1 C5 112.7(4)
N1 C1 C2 116.8(3)
C5 C1 C2 102.0(4)
O1 C2 C3 110.2(5)
O1 C2 C1 106.1(3)
C3 C2 C1 103.3(3)
C4 C3 C2 103.9(3)
C9 C4 C5 120.3(4)
C9 C4 C3 130.9(4)
C5 C4 C3 108.8(4)
C6 C5 C4 119.9(4)
C6 C5 C1 129.9(4)
C4 C5 C1 110.2(4)
C5 C6 C7 118.8(5)
C8 C7 C6 121.3(5)
C9 C8 C7 120.1(5)
C8 C9 C4 119.7(5)
N1 C10 C11 114.1(4)
N1 C10 C12 109.8(4)
C11 C10 C12 108.9(3)
N2 C11 C10 179.0(5)
C17 C12 C13 118.6(4)
C17 C12 C10 119.6(5)
C13 C12 C10 121.8(5)
C12 C13 C14 120.6(6)
C15 C14 C13 121.0(6)
C14 C15 C16 118.2(5)
C15 C16 C17 122.2(7)
C12 C17 C16 119.4(6)

loop_
_geom_bond_atom_site_label_1
_geom_bond_atom_site_label_2
_geom_bond_distance
O1 C2 1.421(6)
N1 C1 1.459(5)
N1 C10 1.468(6)
N2 C11 1.128(5)
C1 C5 1.507(6)
C1 C2 1.544(5)
C2 C3 1.527(6)
C3 C4 1.499(6)
C4 C9 1.376(7)
C4 C5 1.403(5)
C5 C6 1.374(5)
C6 C7 1.382(8)
C7 C8 1.380(7)
C8 C9 1.364(6)
C10 C11 1.492(6)
C10 C12 1.523(5)
C12 C17 1.357(7)
C12 C13 1.367(7)
C13 C14 1.383(7)
C14 C15 1.338(9)
C15 C16 1.353(9)
C16 C17 1.380(7)

loop_
_geom_hbond_atom_site_label_D
_geom_hbond_atom_site_label_H
_geom_hbond_atom_site_label_A
_geom_hbond_site_symmetry_A
_geom_hbond_distance_DH
_geom_hbond_distance_HA
_geom_hbond_distance_DA
_geom_hbond_angle_DHA
N1 H1A O1 1_555 0.860(34) 2.352(43) 2.752(5) 108.79(27)
O1 H1 N2 2_555 0.816(27) 2.137(26) 2.931(4) 164.14(30)

loop_
_geom_torsion_atom_site_label_1
_geom_torsion_atom_site_label_2
_geom_torsion_atom_site_label_3
_geom_torsion_atom_site_label_4
_geom_torsion
C10 N1 C1 C5 167.0(4)
C10 N1 C1 C2 -75.4(5)
N1 C1 C2 O1 -40.0(6)
C5 C1 C2 O1 83.3(4)
N1 C1 C2 C3 -156.0(5)
C5 C1 C2 C3 -32.7(5)
O1 C2 C3 C4 -80.6(4)
C1 C2 C3 C4 32.4(5)
C2 C3 C4 C9 159.1(5)
C2 C3 C4 C5 -19.8(5)
C9 C4 C5 C6 0.6(7)
C3 C4 C5 C6 179.6(5)
C9 C4 C5 C1 179.5(4)
C3 C4 C5 C1 -1.5(5)
N1 C1 C5 C6 -33.5(7)
C2 C1 C5 C6 -159.5(5)
N1 C1 C5 C4 147.8(4)
C2 C1 C5 C4 21.7(5)
C4 C5 C6 C7 -0.5(8)
C1 C5 C6 C7 -179.1(5)
C5 C6 C7 C8 -0.5(8)
C6 C7 C8 C9 1.4(9)
C7 C8 C9 C4 -1.2(9)
C5 C4 C9 C8 0.2(7)
C3 C4 C9 C8 -178.5(5)
C1 N1 C10 C11 69.9(5)
C1 N1 C10 C12 -167.5(4)
N1 C10 C11 N2 107(42)
C12 C10 C11 N2 -16(42)
N1 C10 C12 C17 103.8(6)
C11 C10 C12 C17 -130.6(5)
N1 C10 C12 C13 -76.2(5)
C11 C10 C12 C13 49.4(7)
C17 C12 C13 C14 -1.2(9)
C10 C12 C13 C14 178.8(5)
C12 C13 C14 C15 0.3(10)
C13 C14 C15 C16 1.0(11)
C14 C15 C16 C17 -1.4(12)
C13 C12 C17 C16 0.8(9)
C10 C12 C17 C16 -179.2(6)
C15 C16 C17 C12 0.5(11)

loop_
_cod_related_entry_id
_cod_related_entry_database
_cod_related_entry_code
1 ChemSpider 21200243
